data_1512722
loop_
_publ_author_name
'Julia Torres'
'Javier Gonzalez-Platas'
'Joaquin Sanchiz'
'Jorge Castiglioni'
'Sixto Dominguez'
'Carlos Kremer'

_publ_section_title
;
 Cation effect on the crystal structure of polynuclear complexes with
 2,2'-oxydiacetate as bridging ligand
;
_journal_name_full
;
Inorganica Chimica Acta
;
_journal_page_first 196
_journal_page_last 202
_journal_volume 393
_journal_year 2012
_chemical_formula_moiety '2(C12 H12 Ca Tb O15), Ca H12 O6, 3(H2 O)'
_chemical_formula_sum 'C24 H42 Ca3 O39 Tb2'
_chemical_formula_weight 1392.66
_chemical_name_systematic
;
Hexaaquacalcium bis(\m~3~-oxydiacetato)calciumterbiumate trihydrate
;
_space_group_crystal_system cubic
_space_group_IT_number 228
_space_group_name_H-M_alt 'F d -3 c'
_symmetry_space_group_name_Hall '-F 4ud 2vw 3'
_symmetry_space_group_name_H-M 'F d -3 c :2'
_atom_sites_solution_hydrogens geom
_atom_sites_solution_primary direct
_atom_sites_solution_secondary difmap
_cell_angle_alpha 90.00
_cell_angle_beta 90.00
_cell_angle_gamma 90.00
_cell_formula_units_Z 16
_cell_length_a 26.6130(6)
_cell_length_b 26.6130(6)
_cell_length_c 26.6130(6)
_cell_measurement_reflns_used 1361
_cell_measurement_temperature 293(2)
_cell_measurement_theta_max 29.1496
_cell_measurement_theta_min 3.3301
_cell_volume 18848.7(7)
_computing_cell_refinement
;
CrysAlisPro, Agilent Technologies,
Version 1.171.35.19 (release 27-10-2011 CrysAlis171 .NET)
(compiled Oct 27 2011,15:02:11)
;
_computing_data_collection
;
CrysAlisPro, Agilent Technologies,
Version 1.171.35.19 (release 27-10-2011 CrysAlis171 .NET)
(compiled Oct 27 2011,15:02:11)
;
_computing_data_reduction
;
CrysAlisPro, Agilent Technologies,
Version 1.171.35.19 (release 27-10-2011 CrysAlis171 .NET)
(compiled Oct 27 2011,15:02:11)
;
_computing_molecular_graphics
;
O. V. Dolomanov, L. J. Bourhis, R. J. Gildea, J. A. K. Howard and H. Puschmann,
OLEX2: a complete structure solution, refinement and analysis program.
J. Appl. Cryst. (2009). 42, 339-341.
;
_computing_publication_material
;
O. V. Dolomanov, L. J. Bourhis, R. J. Gildea, J. A. K. Howard and H. Puschmann,
OLEX2: a complete structure solution, refinement and analysis program.
J. Appl. Cryst. (2009). 42, 339-341.
;
_computing_structure_refinement
;
SHELXL, G.M. Sheldrick, Acta Cryst.
2008). A64, 112-122
;
_computing_structure_solution 'Sir2011 (Burla et al., J. Appl. Cryst. 45, 2012)'
_diffrn_ambient_temperature 293(2)
_diffrn_detector_area_resol_mean 10.5953
_diffrn_measured_fraction_theta_full 0.996
_diffrn_measured_fraction_theta_max 0.930
_diffrn_measurement_details
;
  1 omega  -31.00   34.00   1.0000   35.0000
omega____ theta____ kappa____ phi______ frames
    -       14.9552  -77.0000    0.0000 65
;
_diffrn_measurement_device_type 'SuperNova, Dual, Cu at zero, Atlas'
_diffrn_measurement_method '\w scans'
_diffrn_orient_matrix_UB_11 -0.0138603000
_diffrn_orient_matrix_UB_12 0.0149798000
_diffrn_orient_matrix_UB_13 -0.0171486000
_diffrn_orient_matrix_UB_21 0.0227634000
_diffrn_orient_matrix_UB_22 0.0087804000
_diffrn_orient_matrix_UB_23 -0.0107177000
_diffrn_orient_matrix_UB_31 -0.0003647000
_diffrn_orient_matrix_UB_32 -0.0202119000
_diffrn_orient_matrix_UB_33 -0.0173692000
_diffrn_radiation_monochromator mirror
_diffrn_radiation_type 'Mo K\a'
_diffrn_radiation_wavelength 0.7107
_diffrn_reflns_av_R_equivalents 0.0278
_diffrn_reflns_av_unetI/netI 0.0209
_diffrn_reflns_limit_h_max 10
_diffrn_reflns_limit_h_min -35
_diffrn_reflns_limit_k_max 28
_diffrn_reflns_limit_k_min -21
_diffrn_reflns_limit_l_max 18
_diffrn_reflns_limit_l_min -34
_diffrn_reflns_number 6191
_diffrn_reflns_theta_full 26.31
_diffrn_reflns_theta_max 29.21
_diffrn_reflns_theta_min 3.75
_diffrn_source 'SuperNova (Mo) X-ray Source'
_exptl_absorpt_coefficient_mu 3.416
_exptl_absorpt_correction_T_max 0.864
_exptl_absorpt_correction_T_min 0.805
_exptl_absorpt_correction_type analytical
_exptl_absorpt_process_details
;
CrysAlisPro, Agilent Technologies,
Version 1.171.35.19 (release 27-10-2011 CrysAlis171 .NET)
(compiled Oct 27 2011,15:02:11)
Analytical numeric absorption correction using a multifaceted crystal
            model based on expressions derived by R.C. Clark & J.S. Reid.
(Clark, R. C. & Reid, J. S. (1995). Acta Cryst. A51, 887-897)
;
_exptl_crystal_colour colourless
_exptl_crystal_density_diffrn 1.963
_exptl_crystal_density_method 'not measured'
_exptl_crystal_description prism
_exptl_crystal_F_000 11008
_exptl_crystal_size_max 0.1825
_exptl_crystal_size_mid 0.08
_exptl_crystal_size_min 0.0596
_refine_diff_density_max 0.555
_refine_diff_density_min -0.726
_refine_diff_density_rms 0.084
_refine_ls_extinction_method none
_refine_ls_goodness_of_fit_ref 1.108
_refine_ls_hydrogen_treatment constr
_refine_ls_matrix_type full
_refine_ls_number_parameters 57
_refine_ls_number_reflns 1003
_refine_ls_number_restraints 0
_refine_ls_restrained_S_all 1.108
_refine_ls_R_factor_all 0.0618
_refine_ls_R_factor_gt 0.0319
_refine_ls_shift/su_max 0.000
_refine_ls_shift/su_mean 0.000
_refine_ls_structure_factor_coef Fsqd
_refine_ls_weighting_details 'calc w=1/[\s^2^(Fo^2^)+(0.0334P)^2^+92.2578P] where P=(Fo^2^+2Fc^2^)/3'
_refine_ls_weighting_scheme calc
_refine_ls_wR_factor_gt 0.0818
_refine_ls_wR_factor_ref 0.0966
_reflns_number_gt 585
_reflns_number_total 1003
_reflns_threshold_expression >2sigma(I)
_cod_data_source_file ICA-2013-394-196-202-6.cif
_cod_data_source_block TbCaODA
_cod_original_cell_volume 18848.6(8)
_cod_database_code 1512722

loop_
_space_group_symop_id
_space_group_symop_operation_xyz
1 'x, y, z'
2 '-x+1/4, -y+3/4, z+1/2'
3 '-x+3/4, y+1/2, -z+1/4'
4 'x+1/2, -y+1/4, -z+3/4'
5 'z, x, y'
6 'z+1/2, -x+1/4, -y+3/4'
7 '-z+1/4, -x+3/4, y+1/2'
8 '-z+3/4, x+1/2, -y+1/4'
9 'y, z, x'
10 '-y+3/4, z+1/2, -x+1/4'
11 'y+1/2, -z+1/4, -x+3/4'
12 '-y+1/4, -z+3/4, x+1/2'
13 'y+3/4, x+1/4, -z'
14 '-y+1/2, -x+1/2, -z+1/2'
15 'y+1/4, -x, z+3/4'
16 '-y, x+3/4, z+1/4'
17 'x+3/4, z+1/4, -y'
18 '-x, z+3/4, y+1/4'
19 '-x+1/2, -z+1/2, -y+1/2'
20 'x+1/4, -z, y+3/4'
21 'z+3/4, y+1/4, -x'
22 'z+1/4, -y, x+3/4'
23 '-z, y+3/4, x+1/4'
24 '-z+1/2, -y+1/2, -x+1/2'
25 'x, y+1/2, z+1/2'
26 '-x+1/4, -y+5/4, z+1'
27 '-x+3/4, y+1, -z+3/4'
28 'x+1/2, -y+3/4, -z+5/4'
29 'z, x+1/2, y+1/2'
30 'z+1/2, -x+3/4, -y+5/4'
31 '-z+1/4, -x+5/4, y+1'
32 '-z+3/4, x+1, -y+3/4'
33 'y, z+1/2, x+1/2'
34 '-y+3/4, z+1, -x+3/4'
35 'y+1/2, -z+3/4, -x+5/4'
36 '-y+1/4, -z+5/4, x+1'
37 'y+3/4, x+3/4, -z+1/2'
38 '-y+1/2, -x+1, -z+1'
39 'y+1/4, -x+1/2, z+5/4'
40 '-y, x+5/4, z+3/4'
41 'x+3/4, z+3/4, -y+1/2'
42 '-x, z+5/4, y+3/4'
43 '-x+1/2, -z+1, -y+1'
44 'x+1/4, -z+1/2, y+5/4'
45 'z+3/4, y+3/4, -x+1/2'
46 'z+1/4, -y+1/2, x+5/4'
47 '-z, y+5/4, x+3/4'
48 '-z+1/2, -y+1, -x+1'
49 'x+1/2, y, z+1/2'
50 '-x+3/4, -y+3/4, z+1'
51 '-x+5/4, y+1/2, -z+3/4'
52 'x+1, -y+1/4, -z+5/4'
53 'z+1/2, x, y+1/2'
54 'z+1, -x+1/4, -y+5/4'
55 '-z+3/4, -x+3/4, y+1'
56 '-z+5/4, x+1/2, -y+3/4'
57 'y+1/2, z, x+1/2'
58 '-y+5/4, z+1/2, -x+3/4'
59 'y+1, -z+1/4, -x+5/4'
60 '-y+3/4, -z+3/4, x+1'
61 'y+5/4, x+1/4, -z+1/2'
62 '-y+1, -x+1/2, -z+1'
63 'y+3/4, -x, z+5/4'
64 '-y+1/2, x+3/4, z+3/4'
65 'x+5/4, z+1/4, -y+1/2'
66 '-x+1/2, z+3/4, y+3/4'
67 '-x+1, -z+1/2, -y+1'
68 'x+3/4, -z, y+5/4'
69 'z+5/4, y+1/4, -x+1/2'
70 'z+3/4, -y, x+5/4'
71 '-z+1/2, y+3/4, x+3/4'
72 '-z+1, -y+1/2, -x+1'
73 'x+1/2, y+1/2, z'
74 '-x+3/4, -y+5/4, z+1/2'
75 '-x+5/4, y+1, -z+1/4'
76 'x+1, -y+3/4, -z+3/4'
77 'z+1/2, x+1/2, y'
78 'z+1, -x+3/4, -y+3/4'
79 '-z+3/4, -x+5/4, y+1/2'
80 '-z+5/4, x+1, -y+1/4'
81 'y+1/2, z+1/2, x'
82 '-y+5/4, z+1, -x+1/4'
83 'y+1, -z+3/4, -x+3/4'
84 '-y+3/4, -z+5/4, x+1/2'
85 'y+5/4, x+3/4, -z'
86 '-y+1, -x+1, -z+1/2'
87 'y+3/4, -x+1/2, z+3/4'
88 '-y+1/2, x+5/4, z+1/4'
89 'x+5/4, z+3/4, -y'
90 '-x+1/2, z+5/4, y+1/4'
91 '-x+1, -z+1, -y+1/2'
92 'x+3/4, -z+1/2, y+3/4'
93 'z+5/4, y+3/4, -x'
94 'z+3/4, -y+1/2, x+3/4'
95 '-z+1/2, y+5/4, x+1/4'
96 '-z+1, -y+1, -x+1/2'
97 '-x, -y, -z'
98 'x-1/4, y-3/4, -z-1/2'
99 'x-3/4, -y-1/2, z-1/4'
100 '-x-1/2, y-1/4, z-3/4'
101 '-z, -x, -y'
102 '-z-1/2, x-1/4, y-3/4'
103 'z-1/4, x-3/4, -y-1/2'
104 'z-3/4, -x-1/2, y-1/4'
105 '-y, -z, -x'
106 'y-3/4, -z-1/2, x-1/4'
107 '-y-1/2, z-1/4, x-3/4'
108 'y-1/4, z-3/4, -x-1/2'
109 '-y-3/4, -x-1/4, z'
110 'y-1/2, x-1/2, z-1/2'
111 '-y-1/4, x, -z-3/4'
112 'y, -x-3/4, -z-1/4'
113 '-x-3/4, -z-1/4, y'
114 'x, -z-3/4, -y-1/4'
115 'x-1/2, z-1/2, y-1/2'
116 '-x-1/4, z, -y-3/4'
117 '-z-3/4, -y-1/4, x'
118 '-z-1/4, y, -x-3/4'
119 'z, -y-3/4, -x-1/4'
120 'z-1/2, y-1/2, x-1/2'
121 '-x, -y+1/2, -z+1/2'
122 'x-1/4, y-1/4, -z'
123 'x-3/4, -y, z+1/4'
124 '-x-1/2, y+1/4, z-1/4'
125 '-z, -x+1/2, -y+1/2'
126 '-z-1/2, x+1/4, y-1/4'
127 'z-1/4, x-1/4, -y'
128 'z-3/4, -x, y+1/4'
129 '-y, -z+1/2, -x+1/2'
130 'y-3/4, -z, x+1/4'
131 '-y-1/2, z+1/4, x-1/4'
132 'y-1/4, z-1/4, -x'
133 '-y-3/4, -x+1/4, z+1/2'
134 'y-1/2, x, z'
135 '-y-1/4, x+1/2, -z-1/4'
136 'y, -x-1/4, -z+1/4'
137 '-x-3/4, -z+1/4, y+1/2'
138 'x, -z-1/4, -y+1/4'
139 'x-1/2, z, y'
140 '-x-1/4, z+1/2, -y-1/4'
141 '-z-3/4, -y+1/4, x+1/2'
142 '-z-1/4, y+1/2, -x-1/4'
143 'z, -y-1/4, -x+1/4'
144 'z-1/2, y, x'
145 '-x+1/2, -y, -z+1/2'
146 'x+1/4, y-3/4, -z'
147 'x-1/4, -y-1/2, z+1/4'
148 '-x, y-1/4, z-1/4'
149 '-z+1/2, -x, -y+1/2'
150 '-z, x-1/4, y-1/4'
151 'z+1/4, x-3/4, -y'
152 'z-1/4, -x-1/2, y+1/4'
153 '-y+1/2, -z, -x+1/2'
154 'y-1/4, -z-1/2, x+1/4'
155 '-y, z-1/4, x-1/4'
156 'y+1/4, z-3/4, -x'
157 '-y-1/4, -x-1/4, z+1/2'
158 'y, x-1/2, z'
159 '-y+1/4, x, -z-1/4'
160 'y+1/2, -x-3/4, -z+1/4'
161 '-x-1/4, -z-1/4, y+1/2'
162 'x+1/2, -z-3/4, -y+1/4'
163 'x, z-1/2, y'
164 '-x+1/4, z, -y-1/4'
165 '-z-1/4, -y-1/4, x+1/2'
166 '-z+1/4, y, -x-1/4'
167 'z+1/2, -y-3/4, -x+1/4'
168 'z, y-1/2, x'
169 '-x+1/2, -y+1/2, -z'
170 'x+1/4, y-1/4, -z-1/2'
171 'x-1/4, -y, z-1/4'
172 '-x, y+1/4, z-3/4'
173 '-z+1/2, -x+1/2, -y'
174 '-z, x+1/4, y-3/4'
175 'z+1/4, x-1/4, -y-1/2'
176 'z-1/4, -x, y-1/4'
177 '-y+1/2, -z+1/2, -x'
178 'y-1/4, -z, x-1/4'
179 '-y, z+1/4, x-3/4'
180 'y+1/4, z-1/4, -x-1/2'
181 '-y-1/4, -x+1/4, z'
182 'y, x, z-1/2'
183 '-y+1/4, x+1/2, -z-3/4'
184 'y+1/2, -x-1/4, -z-1/4'
185 '-x-1/4, -z+1/4, y'
186 'x+1/2, -z-1/4, -y-1/4'
187 'x, z, y-1/2'
188 '-x+1/4, z+1/2, -y-3/4'
189 '-z-1/4, -y+1/4, x'
190 '-z+1/4, y+1/2, -x-3/4'
191 'z+1/2, -y-1/4, -x-1/4'
192 'z, y, x-1/2'

loop_
_atom_site_label
_atom_site_type_symbol
_atom_site_fract_x
_atom_site_fract_y
_atom_site_fract_z
_atom_site_U_iso_or_equiv
_atom_site_adp_type
_atom_site_occupancy
_atom_site_symmetry_multiplicity
_atom_site_calc_flag
_atom_site_refinement_flags
Tb1 Tb 0.2500 0.0000 0.0000 0.02419(18) Uani 1 6 d S
Ca1 Ca 0.5000 0.0000 0.0000 0.0237(4) Uani 1 6 d S
O1 O 0.31515(9) 0.06515(9) 0.0000 0.0383(10) Uani 1 2 d S
O2 O 0.33424(10) -0.02934(10) 0.00872(10) 0.0402(7) Uani 1 1 d .
O3 O 0.41612(11) -0.01937(12) 0.01420(11) 0.0467(8) Uani 1 1 d .
C1 C 0.36643(16) 0.05291(17) 0.0047(2) 0.0663(15) Uani 1 1 d .
H1A H 0.3803 0.0693 0.0342 0.080 Uiso 1 1 calc R
H1B H 0.3846 0.0649 -0.0245 0.080 Uiso 1 1 calc R
C2 C 0.37278(17) -0.00255(14) 0.00937(15) 0.0346(11) Uani 1 1 d .
Ca2 Ca 0.1250 0.1250 0.1250 0.0675(11) Uani 1 12 d S
O1W O 0.0378(2) 0.1250 0.1250 0.114(2) Uani 1 2 d S
H1W H 0.0192 0.0998 0.1313 0.171 Uiso 1 1 d R
O2W O 0.3265(5) 0.1250 0.1250 0.143(6) Uani 0.50 2 d SP
H2W H 0.3139 0.1282 0.0969 0.215 Uiso 0.50 1 d PR

loop_
_atom_site_aniso_label
_atom_site_aniso_U_11
_atom_site_aniso_U_22
_atom_site_aniso_U_33
_atom_site_aniso_U_23
_atom_site_aniso_U_13
_atom_site_aniso_U_12
Tb1 0.02419(18) 0.02419(18) 0.02419(18) 0.00504(9) -0.00504(9) -0.00504(9)
Ca1 0.0237(4) 0.0237(4) 0.0237(4) -0.0022(4) -0.0022(4) -0.0022(4)
O1 0.0291(13) 0.0291(13) 0.057(3) 0.0084(12) -0.0084(12) -0.0038(16)
O2 0.0294(17) 0.0356(17) 0.0556(19) 0.0071(13) -0.0073(12) -0.0041(13)
O3 0.0309(18) 0.0539(19) 0.0553(19) 0.0076(16) -0.0028(13) -0.0013(14)
C1 0.030(3) 0.047(3) 0.121(5) 0.023(3) -0.018(2) -0.011(2)
C2 0.025(2) 0.045(3) 0.033(2) 0.0029(17) -0.0035(15) -0.0017(17)
Ca2 0.0675(11) 0.0675(11) 0.0675(11) 0.000 0.000 0.000
O1W 0.061(4) 0.062(4) 0.218(8) 0.015(4) 0.000 0.000
O2W 0.090(10) 0.083(9) 0.26(2) 0.017(11) 0.000 0.000

loop_
_atom_type_symbol
_atom_type_description
_atom_type_scat_dispersion_real
_atom_type_scat_dispersion_imag
_atom_type_scat_source
C C 0.0033 0.0016 'International Tables Vol C Tables 4.2.6.8 and 6.1.1.4'
H H 0.0000 0.0000 'International Tables Vol C Tables 4.2.6.8 and 6.1.1.4'
Ca Ca 0.2262 0.3064 'International Tables Vol C Tables 4.2.6.8 and 6.1.1.4'
O O 0.0106 0.0060 'International Tables Vol C Tables 4.2.6.8 and 6.1.1.4'
Tb Tb -0.1723 4.1537 'International Tables Vol C Tables 4.2.6.8 and 6.1.1.4'

loop_
_geom_angle_atom_site_label_1
_geom_angle_atom_site_label_2
_geom_angle_atom_site_label_3
_geom_angle
_geom_angle_site_symmetry_1
_geom_angle_site_symmetry_3
O2 Tb1 O2 145.05(13) 85_445 31_544
O2 Tb1 O2 79.38(10) 85_445 43_544
O2 Tb1 O2 85.66(13) 31_544 43_544
O2 Tb1 O2 128.66(13) 85_445 .
O2 Tb1 O2 79.38(10) 31_544 .
O2 Tb1 O2 145.05(13) 43_544 .
O2 Tb1 O2 79.38(10) 85_445 22_554
O2 Tb1 O2 128.66(13) 31_544 22_554
O2 Tb1 O2 79.37(10) 43_544 22_554
O2 Tb1 O2 85.65(13) . 22_554
O2 Tb1 O2 85.65(13) 85_445 82_445
O2 Tb1 O2 79.37(10) 31_544 82_445
O2 Tb1 O2 128.66(13) 43_544 82_445
O2 Tb1 O2 79.38(10) . 82_445
O2 Tb1 O2 145.06(13) 22_554 82_445
O2 Tb1 O1 72.52(6) 85_445 82_445
O2 Tb1 O1 72.53(6) 31_544 82_445
O2 Tb1 O1 64.33(6) 43_544 82_445
O2 Tb1 O1 137.17(6) . 82_445
O2 Tb1 O1 137.17(6) 22_554 82_445
O2 Tb1 O1 64.33(6) 82_445 82_445
O2 Tb1 O1 137.17(6) 85_445 31_544
O2 Tb1 O1 64.33(6) 31_544 31_544
O2 Tb1 O1 72.53(6) 43_544 31_544
O2 Tb1 O1 72.53(6) . 31_544
O2 Tb1 O1 64.33(6) 22_554 31_544
O2 Tb1 O1 137.17(6) 82_445 31_544
O1 Tb1 O1 120.0 82_445 31_544
O2 Tb1 O1 64.33(6) 85_445 .
O2 Tb1 O1 137.17(6) 31_544 .
O2 Tb1 O1 137.17(6) 43_544 .
O2 Tb1 O1 64.33(6) . .
O2 Tb1 O1 72.53(6) 22_554 .
O2 Tb1 O1 72.53(6) 82_445 .
O1 Tb1 O1 119.998(1) 82_445 .
O1 Tb1 O1 120.0 31_544 .
O3 Ca1 O3 180.0 153 57_554
O3 Ca1 O3 91.19(9) 153 .
O3 Ca1 O3 88.81(9) 57_554 .
O3 Ca1 O3 88.81(9) 153 173
O3 Ca1 O3 91.19(9) 57_554 173
O3 Ca1 O3 91.19(9) . 173
O3 Ca1 O3 88.81(9) 153 97_655
O3 Ca1 O3 91.19(9) 57_554 97_655
O3 Ca1 O3 180.0 . 97_655
O3 Ca1 O3 88.81(9) 173 97_655
O3 Ca1 O3 91.19(9) 153 77_545
O3 Ca1 O3 88.81(9) 57_554 77_545
O3 Ca1 O3 88.81(9) . 77_545
O3 Ca1 O3 180.0 173 77_545
O3 Ca1 O3 91.19(9) 97_655 77_545
C1 O1 C1 117.1(4) . 85_445
C1 O1 Tb1 121.4(2) . .
C1 O1 Tb1 121.4(2) 85_445 .
C2 O2 Tb1 125.9(3) . .
C2 O3 Ca1 142.6(3) . .
O1 C1 C2 110.2(3) . .
O3 C2 O2 123.9(4) . .
O3 C2 C1 118.0(4) . .
O2 C2 C1 118.1(4) . .
O1W Ca2 O1W 90.0 54_454 26_544
O1W Ca2 O1W 90.0 54_454 .
O1W Ca2 O1W 180.0 26_544 .
O1W Ca2 O1W 180.0 54_454 5
O1W Ca2 O1W 90.0 26_544 5
O1W Ca2 O1W 90.0 . 5
O1W Ca2 O1W 90.0 54_454 82_445
O1W Ca2 O1W 90.0 26_544 82_445
O1W Ca2 O1W 90.0 . 82_445
O1W Ca2 O1W 90.0 5 82_445
O1W Ca2 O1W 90.0 54_454 9
O1W Ca2 O1W 90.0 26_544 9
O1W Ca2 O1W 90.0 . 9
O1W Ca2 O1W 90.0 5 9
O1W Ca2 O1W 180.0 82_445 9

loop_
_geom_bond_atom_site_label_1
_geom_bond_atom_site_label_2
_geom_bond_distance
_geom_bond_site_symmetry_2
Tb1 O2 2.385(3) 85_445
Tb1 O2 2.385(3) 31_544
Tb1 O2 2.385(3) 43_544
Tb1 O2 2.385(3) .
Tb1 O2 2.385(3) 22_554
Tb1 O2 2.385(3) 82_445
Tb1 O1 2.452(4) 82_445
Tb1 O1 2.452(4) 31_544
Tb1 O1 2.452(4) .
Ca1 O3 2.322(3) 153
Ca1 O3 2.322(3) 57_554
Ca1 O3 2.322(3) .
Ca1 O3 2.322(3) 173
Ca1 O3 2.322(3) 97_655
Ca1 O3 2.322(3) 77_545
O1 C1 1.409(5) .
O1 C1 1.409(5) 85_445
O2 C2 1.249(5) .
O3 C2 1.244(5) .
C1 C2 1.491(6) .
Ca2 O1W 2.319(5) 54_454
Ca2 O1W 2.319(5) 26_544
Ca2 O1W 2.319(5) .
Ca2 O1W 2.319(5) 5
Ca2 O1W 2.319(5) 82_445
Ca2 O1W 2.319(5) 9
